data_7062122
loop_
_publ_author_name
'Mast, Nicolas'
'Erb, William'
'Nauton, Lionel'
'Moreau, Pascale'
'Mongin, Olivier'
'Roisnel, Thierry'
'Macaigne, Margaux'
'Robert, Thomas'
'Bach, St\'ephane'
'Picot, Laurent'
'Thi\'ery, Val\'erie'
'Hurvois, Jean-Pierre'
'Mongin, Florence'

_publ_section_title
;
 From benzofuro-, benzothieno- and 10-methylindolo-[2,3-b]-fused
 benzothiopyrano[4,3,2-de]quinolines to the corresponding
 benzothiopyrano[4,3,2-de]1,8-naphthyridines: synthesis and properties of
 these hexacyclic heteroaromatic compounds
;
_journal_issue 1
_journal_name_full 'New Journal of Chemistry'
_journal_page_first 258
_journal_page_last 283
_journal_paper_doi 10.1039/D2NJ04567B
_journal_volume 47
_journal_year 2023
_chemical_compound_source 'synthesis as described'
_chemical_formula_moiety '2(C21 H11 N O3 S), C H2 Cl2'
_chemical_formula_sum 'C43 H24 Cl2 N2 O6 S2'
_chemical_formula_weight 799.66
_space_group_crystal_system triclinic
_space_group_IT_number 2
_space_group_name_Hall '-P 1'
_space_group_name_H-M_alt 'P -1'
_atom_sites_solution_hydrogens geom
_atom_sites_solution_primary dual
_atom_sites_solution_secondary difmap
_audit_update_record
;
2022-09-01 deposited with the CCDC.	2022-11-28 downloaded from the CCDC.
;
_cell_angle_alpha 95.3390(10)
_cell_angle_beta 93.9650(10)
_cell_angle_gamma 99.893(2)
_cell_formula_units_Z 2
_cell_length_a 8.2771(3)
_cell_length_b 13.4367(6)
_cell_length_c 15.9360(6)
_cell_measurement_reflns_used 5485
_cell_measurement_temperature 150(2)
_cell_measurement_theta_max 27.1283
_cell_measurement_theta_min 2.5073
_cell_measurement_wavelength 0.710730
_cell_volume 1731.86(12)
_computing_cell_refinement 'Bruker APEX2 (Bruker, 2014)'
_computing_data_collection 'Bruker APEX2 (Bruker, 2014)'
_computing_data_reduction 'Bruker APEX2 (Bruker, 2014)'
_computing_molecular_graphics
;
   'SXGRAPH (L. Farrugia, 1999), Mercury (CSD, 2020)'
;
_computing_publication_material 'CRYSCALC (T. Roisnel, local program, 2020)'
_computing_structure_refinement 'SHELXL-2018_3 (Sheldrick, 2018)'
_computing_structure_solution 'SHELXT 2018_2 (Sheldrick, 2018)'
_diffrn_ambient_temperature 150(2)
_diffrn_detector 'CCD plate'
_diffrn_detector_area_resol_mean 8.33
_diffrn_measured_fraction_theta_full 0.998
_diffrn_measured_fraction_theta_max 0.983
_diffrn_measurement_device_type 'APEXII Bruker-AXS'
_diffrn_measurement_method 'CCD rotation images, thin slices'
_diffrn_orient_matrix_UB_11 0.0841156
_diffrn_orient_matrix_UB_12 0.0472093
_diffrn_orient_matrix_UB_13 0.0396975
_diffrn_orient_matrix_UB_21 0.0269212
_diffrn_orient_matrix_UB_22 0.0436842
_diffrn_orient_matrix_UB_23 -0.0464172
_diffrn_orient_matrix_UB_31 -0.0857560
_diffrn_orient_matrix_UB_32 0.0404478
_diffrn_orient_matrix_UB_33 0.0164851
_diffrn_radiation_monochromator graphite
_diffrn_radiation_probe x-ray
_diffrn_radiation_source 'fine-focus sealed tube'
_diffrn_radiation_type MoK\a
_diffrn_radiation_wavelength 0.71073
_diffrn_reflns_av_R_equivalents 0.0251
_diffrn_reflns_av_unetI/netI 0.0462
_diffrn_reflns_limit_h_max 10
_diffrn_reflns_limit_h_min -7
_diffrn_reflns_limit_k_max 14
_diffrn_reflns_limit_k_min -17
_diffrn_reflns_limit_l_max 19
_diffrn_reflns_limit_l_min -20
_diffrn_reflns_number 17614
_diffrn_reflns_theta_full 25.242
_diffrn_reflns_theta_max 27.489
_diffrn_reflns_theta_min 2.507
_exptl_absorpt_coefficient_mu 0.365
_exptl_absorpt_correction_T_max 0.971
_exptl_absorpt_correction_T_min 0.881
_exptl_absorpt_correction_type multi-scan
_exptl_absorpt_process_details
;
  [Sheldrick, G.M. (2014). SADABS Bruker AXS Inc., Madison, Wisconsin, USA]
;
_exptl_crystal_colour colourless
_exptl_crystal_density_diffrn 1.533
_exptl_crystal_description plate
_exptl_crystal_F_000 820
_exptl_crystal_size_max 0.320
_exptl_crystal_size_mid 0.230
_exptl_crystal_size_min 0.080
_refine_diff_density_max 1.162
_refine_diff_density_min -1.186
_refine_diff_density_rms 0.075
_refine_ls_extinction_method none
_refine_ls_goodness_of_fit_ref 0.988
_refine_ls_hydrogen_treatment constr
_refine_ls_matrix_type full
_refine_ls_number_parameters 500
_refine_ls_number_reflns 7818
_refine_ls_number_restraints 0
_refine_ls_restrained_S_all 0.988
_refine_ls_R_factor_all 0.0885
_refine_ls_R_factor_gt 0.0591
_refine_ls_shift/su_max 0.007
_refine_ls_shift/su_mean 0.000
_refine_ls_structure_factor_coef Fsqd
_refine_ls_weighting_details 'w=1/[\s^2^(Fo^2^)+(0.0852P)^2^+2.2209P] where P=(Fo^2^+2Fc^2^)/3'
_refine_ls_weighting_scheme calc
_refine_ls_wR_factor_gt 0.1502
_refine_ls_wR_factor_ref 0.1717
_reflns_number_gt 5578
_reflns_number_total 7818
_reflns_threshold_expression >2sigma(I)
_cod_data_source_file d2nj04567b2.cif
_cod_data_source_block NM013_3
_cod_depositor_comments 'Adding full bibliography for 7062120--7062126.cif.'
_cod_database_code 7062122

loop_
_space_group_symop_operation_xyz
'x, y, z'
'-x, -y, -z'

loop_
_atom_site_label
_atom_site_type_symbol
_atom_site_fract_x
_atom_site_fract_y
_atom_site_fract_z
_atom_site_U_iso_or_equiv
_atom_site_adp_type
_atom_site_occupancy
_atom_site_site_symmetry_order
_atom_site_calc_flag
_atom_site_refinement_flags_posn
_atom_site_refinement_flags_adp
_atom_site_refinement_flags_occupancy
_atom_site_disorder_assembly
_atom_site_disorder_group
S1 S -0.00399(9) 0.74186(6) 0.87620(5) 0.02823(19) Uani 1 1 d . . . . .
C1 C 0.0469(3) 0.6456(2) 0.80769(18) 0.0250(6) Uani 1 1 d . . . . .
C2 C -0.0521(4) 0.5500(2) 0.8054(2) 0.0323(7) Uani 1 1 d . . . . .
H2 H -0.141290 0.540749 0.840033 0.039 Uiso 1 1 calc R U . . .
C3 C -0.0215(4) 0.4695(3) 0.7535(2) 0.0386(8) Uani 1 1 d . . . . .
H3 H -0.089188 0.404667 0.752588 0.046 Uiso 1 1 calc R U . . .
C4 C 0.1091(4) 0.4822(2) 0.7015(2) 0.0361(7) Uani 1 1 d . . . . .
H4 H 0.131320 0.426186 0.666102 0.043 Uiso 1 1 calc R U . . .
C5 C 0.2050(4) 0.5774(2) 0.70273(18) 0.0293(6) Uani 1 1 d . . . . .
H5 H 0.292132 0.586635 0.666840 0.035 Uiso 1 1 calc R U . . .
C6 C 0.1762(3) 0.6607(2) 0.75584(17) 0.0229(6) Uani 1 1 d . . . . .
C7 C 0.2856(3) 0.7594(2) 0.75237(17) 0.0235(6) Uani 1 1 d . . . . .
O8 O 0.3807(3) 0.76768(16) 0.69672(13) 0.0355(5) Uani 1 1 d . . . . .
C9 C 0.2812(3) 0.8458(2) 0.81747(16) 0.0198(5) Uani 1 1 d . . . . .
C10 C 0.4028(3) 0.9354(2) 0.82574(16) 0.0202(5) Uani 1 1 d . . . . .
C11 C 0.4079(3) 1.0124(2) 0.88964(17) 0.0251(6) Uani 1 1 d . . . . .
H11 H 0.492739 1.070575 0.894472 0.030 Uiso 1 1 calc R U . . .
C12 C 0.2882(4) 1.0050(2) 0.94737(18) 0.0279(6) Uani 1 1 d . . . . .
H12 H 0.292460 1.057476 0.992136 0.033 Uiso 1 1 calc R U . . .
C13 C 0.1647(3) 0.9219(2) 0.93940(17) 0.0250(6) Uani 1 1 d . . . . .
H13 H 0.081084 0.918324 0.977535 0.030 Uiso 1 1 calc R U . . .
C14 C 0.1601(3) 0.8419(2) 0.87541(17) 0.0214(5) Uani 1 1 d . . . . .
N25 N 0.5276(3) 0.94848(17) 0.76813(13) 0.0213(5) Uani 1 1 d . . . . .
C26 C 0.6888(3) 0.9345(2) 0.78749(17) 0.0217(5) Uani 1 1 d . . . . .
C27 C 0.7659(3) 0.9351(2) 0.70590(17) 0.0211(5) Uani 1 1 d . . . . .
C28 C 0.9225(3) 0.9206(2) 0.68875(18) 0.0256(6) Uani 1 1 d . . . . .
H28 H 1.001862 0.912806 0.732491 0.031 Uiso 1 1 calc R U . . .
C29 C 0.9584(3) 0.9179(2) 0.60462(19) 0.0293(6) Uani 1 1 d . . . . .
H29 H 1.064375 0.907822 0.590358 0.035 Uiso 1 1 calc R U . . .
C30 C 0.8415(3) 0.9299(2) 0.54111(18) 0.0280(6) Uani 1 1 d . . . . .
H30 H 0.868720 0.926373 0.484096 0.034 Uiso 1 1 calc R U . . .
C31 C 0.6861(3) 0.9467(2) 0.55900(17) 0.0255(6) Uani 1 1 d . . . . .
H31 H 0.607386 0.956523 0.515700 0.031 Uiso 1 1 calc R U . . .
C32 C 0.6509(3) 0.9486(2) 0.64274(17) 0.0213(5) Uani 1 1 d . . . . .
C33 C 0.4961(3) 0.9599(2) 0.68159(17) 0.0227(6) Uani 1 1 d . . . . .
O34 O 0.7484(2) 0.92367(16) 0.85660(12) 0.0287(5) Uani 1 1 d . . . . .
O35 O 0.3697(2) 0.97880(16) 0.65040(12) 0.0297(5) Uani 1 1 d . . . . .
S2 S 0.84335(9) 0.57459(6) 0.03519(5) 0.02879(19) Uani 1 1 d . . . . .
C51 C 0.6935(3) 0.4730(2) 0.05396(18) 0.0246(6) Uani 1 1 d . . . . .
C52 C 0.6896(4) 0.3823(2) 0.00307(19) 0.0304(6) Uani 1 1 d . . . . .
H52 H 0.763404 0.379201 -0.039804 0.036 Uiso 1 1 calc R U . . .
C53 C 0.5785(4) 0.2970(2) 0.0152(2) 0.0331(7) Uani 1 1 d . . . . .
H53 H 0.575302 0.235321 -0.019732 0.040 Uiso 1 1 calc R U . . .
C54 C 0.4706(4) 0.3009(2) 0.0786(2) 0.0315(7) Uani 1 1 d . . . . .
H54 H 0.396030 0.241656 0.087819 0.038 Uiso 1 1 calc R U . . .
C55 C 0.4729(3) 0.3912(2) 0.12745(19) 0.0274(6) Uani 1 1 d . . . . .
H55 H 0.398544 0.393512 0.170094 0.033 Uiso 1 1 calc R U . . .
C56 C 0.5823(3) 0.4797(2) 0.11591(18) 0.0246(6) Uani 1 1 d . . . . .
C57 C 0.5685(3) 0.5747(2) 0.1681(2) 0.0289(6) Uani 1 1 d . . . . .
O58 O 0.4557(3) 0.57378(17) 0.21387(18) 0.0503(7) Uani 1 1 d . . . . .
C59 C 0.6910(3) 0.6690(2) 0.16379(18) 0.0238(6) Uani 1 1 d . . . . .
C60 C 0.6891(3) 0.7590(2) 0.21733(18) 0.0231(6) Uani 1 1 d . . . . .
C61 C 0.8055(3) 0.8455(2) 0.21696(18) 0.0268(6) Uani 1 1 d . . . . .
H61 H 0.800748 0.904554 0.253700 0.032 Uiso 1 1 calc R U . . .
C62 C 0.9304(3) 0.8461(2) 0.16253(19) 0.0279(6) Uani 1 1 d . . . . .
H62 H 1.011423 0.905469 0.162605 0.034 Uiso 1 1 calc R U . . .
C63 C 0.9367(3) 0.7614(2) 0.10907(18) 0.0259(6) Uani 1 1 d . . . . .
H63 H 1.022006 0.762011 0.072077 0.031 Uiso 1 1 calc R U . . .
C64 C 0.8167(3) 0.6733(2) 0.10885(17) 0.0233(6) Uani 1 1 d . . . . .
N65 N 0.5679(3) 0.76429(18) 0.27664(15) 0.0241(5) Uani 1 1 d . . . . .
C66 C 0.4062(3) 0.7767(2) 0.25644(19) 0.0256(6) Uani 1 1 d . . . . .
C67 C 0.3245(3) 0.7704(2) 0.33653(18) 0.0235(6) Uani 1 1 d . . . . .
C68 C 0.1651(3) 0.7775(2) 0.35301(19) 0.0283(6) Uani 1 1 d . . . . .
H68 H 0.087897 0.789901 0.310018 0.034 Uiso 1 1 calc R U . . .
C69 C 0.1215(4) 0.7660(2) 0.4347(2) 0.0328(7) Uani 1 1 d . . . . .
H69 H 0.012472 0.770133 0.447881 0.039 Uiso 1 1 calc R U . . .
C70 C 0.2354(4) 0.7485(3) 0.4973(2) 0.0377(8) Uani 1 1 d . . . . .
H70 H 0.202852 0.741151 0.552703 0.045 Uiso 1 1 calc R U . . .
C71 C 0.3959(4) 0.7415(3) 0.48071(19) 0.0355(7) Uani 1 1 d . . . . .
H71 H 0.473840 0.729718 0.523617 0.043 Uiso 1 1 calc R U . . .
C72 C 0.4372(3) 0.7523(2) 0.39923(18) 0.0264(6) Uani 1 1 d . . . . .
C73 C 0.5948(3) 0.7461(2) 0.36123(19) 0.0281(6) Uani 1 1 d . . . . .
O74 O 0.3499(3) 0.79064(18) 0.18718(14) 0.0364(5) Uani 1 1 d . . . . .
O75 O 0.7226(3) 0.7299(2) 0.39304(14) 0.0427(6) Uani 1 1 d . . . . .
C101 C 0.6792(9) 0.5369(6) 0.6029(5) 0.0628(16) Uani 0.609(6) 1 d . . P A 1
H10A H 0.711278 0.494268 0.646452 0.075 Uiso 0.609(6) 1 calc R U P A 1
H10B H 0.562596 0.510029 0.582952 0.075 Uiso 0.609(6) 1 calc R U P A 1
Cl1A Cl 0.7879(4) 0.52234(18) 0.52485(12) 0.1545(10) Uani 0.609(6) 1 d . . P A 1
Cl2A Cl 0.69158(17) 0.66153(9) 0.65226(7) 0.0720(4) Uani 0.609(6) 1 d . . P A 1
C111 C 0.8156(14) 0.6251(9) 0.5821(7) 0.0628(16) Uani 0.391(6) 1 d . . P A 2
H11A H 0.829416 0.678505 0.543023 0.075 Uiso 0.391(6) 1 calc R U P A 2
H11B H 0.924130 0.630301 0.614084 0.075 Uiso 0.391(6) 1 calc R U P A 2
Cl1B Cl 0.7879(4) 0.52234(18) 0.52485(12) 0.1545(10) Uani 0.391(6) 1 d . . P A 2
Cl2B Cl 0.69158(17) 0.66153(9) 0.65226(7) 0.0720(4) Uani 0.391(6) 1 d . . P A 2

loop_
_atom_site_aniso_label
_atom_site_aniso_U_11
_atom_site_aniso_U_22
_atom_site_aniso_U_33
_atom_site_aniso_U_23
_atom_site_aniso_U_13
_atom_site_aniso_U_12
S1 0.0244(4) 0.0280(4) 0.0335(4) 0.0035(3) 0.0130(3) 0.0038(3)
C1 0.0215(13) 0.0276(15) 0.0265(14) 0.0043(12) 0.0010(11) 0.0059(11)
C2 0.0247(15) 0.0299(16) 0.0405(18) 0.0043(13) 0.0019(13) 0.0002(12)
C3 0.0339(17) 0.0291(17) 0.049(2) -0.0005(15) -0.0005(14) -0.0025(13)
C4 0.0367(17) 0.0294(17) 0.0386(18) -0.0097(14) -0.0051(14) 0.0059(13)
C5 0.0256(14) 0.0337(16) 0.0273(15) -0.0028(12) 0.0012(11) 0.0056(12)
C6 0.0217(13) 0.0243(14) 0.0221(13) 0.0002(11) -0.0012(10) 0.0047(11)
C7 0.0226(13) 0.0288(15) 0.0196(13) 0.0010(11) 0.0040(10) 0.0063(11)
O8 0.0430(13) 0.0329(12) 0.0296(11) -0.0037(9) 0.0184(10) 0.0019(10)
C9 0.0201(12) 0.0244(14) 0.0161(12) 0.0038(10) 0.0028(10) 0.0062(10)
C10 0.0168(12) 0.0260(14) 0.0189(13) 0.0038(11) 0.0038(10) 0.0048(10)
C11 0.0256(14) 0.0269(15) 0.0216(14) 0.0003(11) 0.0029(11) 0.0028(11)
C12 0.0350(16) 0.0292(16) 0.0205(14) -0.0010(11) 0.0068(12) 0.0091(12)
C13 0.0278(14) 0.0296(15) 0.0212(13) 0.0051(11) 0.0097(11) 0.0106(12)
C14 0.0211(13) 0.0238(14) 0.0217(13) 0.0052(11) 0.0055(10) 0.0073(10)
N25 0.0188(11) 0.0278(12) 0.0177(11) 0.0018(9) 0.0044(9) 0.0040(9)
C26 0.0199(13) 0.0209(13) 0.0238(14) 0.0010(11) 0.0032(10) 0.0024(10)
C27 0.0203(13) 0.0206(13) 0.0218(13) 0.0014(11) 0.0031(10) 0.0015(10)
C28 0.0200(13) 0.0306(15) 0.0261(14) 0.0014(12) 0.0016(11) 0.0053(11)
C29 0.0209(13) 0.0355(17) 0.0320(16) 0.0009(13) 0.0092(12) 0.0051(12)
C30 0.0281(15) 0.0337(16) 0.0227(14) 0.0035(12) 0.0109(11) 0.0025(12)
C31 0.0257(14) 0.0297(15) 0.0213(14) 0.0059(11) 0.0044(11) 0.0033(11)
C32 0.0191(12) 0.0223(14) 0.0228(13) 0.0024(11) 0.0045(10) 0.0036(10)
C33 0.0230(13) 0.0248(14) 0.0207(13) 0.0030(11) 0.0049(10) 0.0038(11)
O34 0.0252(10) 0.0413(12) 0.0207(10) 0.0054(9) 0.0018(8) 0.0085(9)
O35 0.0223(10) 0.0434(13) 0.0266(11) 0.0070(9) 0.0031(8) 0.0133(9)
S2 0.0283(4) 0.0269(4) 0.0332(4) 0.0028(3) 0.0124(3) 0.0070(3)
C51 0.0240(14) 0.0236(14) 0.0278(15) 0.0037(11) 0.0025(11) 0.0083(11)
C52 0.0295(15) 0.0315(16) 0.0308(16) 0.0001(13) 0.0021(12) 0.0096(12)
C53 0.0357(16) 0.0270(16) 0.0356(17) -0.0046(13) -0.0037(13) 0.0093(13)
C54 0.0291(15) 0.0230(15) 0.0404(18) 0.0032(13) -0.0030(13) 0.0018(12)
C55 0.0215(13) 0.0280(15) 0.0326(16) 0.0040(12) 0.0006(11) 0.0044(11)
C56 0.0210(13) 0.0239(14) 0.0291(15) 0.0033(12) 0.0003(11) 0.0052(11)
C57 0.0219(14) 0.0248(15) 0.0410(17) 0.0030(13) 0.0080(12) 0.0053(11)
O58 0.0432(14) 0.0316(13) 0.0738(18) -0.0087(12) 0.0376(13) -0.0048(10)
C59 0.0160(12) 0.0261(15) 0.0296(15) 0.0036(12) 0.0017(11) 0.0047(10)
C60 0.0160(12) 0.0246(14) 0.0287(14) 0.0022(11) 0.0009(10) 0.0042(10)
C61 0.0247(14) 0.0249(15) 0.0296(15) 0.0000(12) 0.0001(11) 0.0032(11)
C62 0.0202(13) 0.0272(15) 0.0344(16) 0.0069(12) 0.0017(11) -0.0029(11)
C63 0.0201(13) 0.0315(16) 0.0275(15) 0.0083(12) 0.0049(11) 0.0044(11)
C64 0.0207(13) 0.0238(14) 0.0265(14) 0.0043(11) 0.0025(11) 0.0061(11)
N65 0.0178(11) 0.0247(12) 0.0305(13) 0.0006(10) 0.0041(9) 0.0061(9)
C66 0.0199(13) 0.0238(15) 0.0338(16) 0.0033(12) 0.0030(11) 0.0056(11)
C67 0.0202(13) 0.0211(14) 0.0278(14) -0.0019(11) 0.0012(11) 0.0029(10)
C68 0.0203(13) 0.0321(16) 0.0315(16) -0.0027(12) -0.0011(11) 0.0068(11)
C69 0.0220(14) 0.0401(18) 0.0361(17) -0.0058(14) 0.0054(12) 0.0094(12)
C70 0.0315(16) 0.055(2) 0.0271(16) -0.0037(14) 0.0056(13) 0.0110(15)
C71 0.0273(15) 0.053(2) 0.0265(16) -0.0022(14) -0.0006(12) 0.0116(14)
C72 0.0204(13) 0.0296(15) 0.0281(15) -0.0055(12) 0.0004(11) 0.0069(11)
C73 0.0221(14) 0.0317(16) 0.0295(15) -0.0045(12) -0.0001(11) 0.0070(11)
O74 0.0261(11) 0.0535(15) 0.0339(12) 0.0134(11) 0.0043(9) 0.0137(10)
O75 0.0233(11) 0.0727(17) 0.0341(12) -0.0021(12) -0.0027(9) 0.0204(11)
C101 0.061(4) 0.065(4) 0.061(4) 0.015(3) -0.004(3) 0.006(3)
Cl1A 0.232(3) 0.1546(19) 0.0922(13) -0.0346(12) 0.0167(14) 0.1012(19)
Cl2A 0.0997(9) 0.0693(8) 0.0542(6) 0.0008(5) 0.0040(6) 0.0397(7)
C111 0.061(4) 0.065(4) 0.061(4) 0.015(3) -0.004(3) 0.006(3)
Cl1B 0.232(3) 0.1546(19) 0.0922(13) -0.0346(12) 0.0167(14) 0.1012(19)
Cl2B 0.0997(9) 0.0693(8) 0.0542(6) 0.0008(5) 0.0040(6) 0.0397(7)

loop_
_atom_type_symbol
_atom_type_description
_atom_type_scat_dispersion_real
_atom_type_scat_dispersion_imag
_atom_type_scat_source
C C 0.0033 0.0016 'International Tables Vol C Tables 4.2.6.8 and 6.1.1.4'
H H 0.0000 0.0000 'International Tables Vol C Tables 4.2.6.8 and 6.1.1.4'
N N 0.0061 0.0033 'International Tables Vol C Tables 4.2.6.8 and 6.1.1.4'
O O 0.0106 0.0060 'International Tables Vol C Tables 4.2.6.8 and 6.1.1.4'
S S 0.1246 0.1234 'International Tables Vol C Tables 4.2.6.8 and 6.1.1.4'
Cl Cl 0.1484 0.1585 'International Tables Vol C Tables 4.2.6.8 and 6.1.1.4'

loop_
_geom_angle_atom_site_label_1
_geom_angle_atom_site_label_2
_geom_angle_atom_site_label_3
_geom_angle
_geom_angle_site_symmetry_1
_geom_angle_site_symmetry_3
_geom_angle_publ_flag
C14 S1 C1 103.55(13) . . ?
C6 C1 C2 120.4(3) . . ?
C6 C1 S1 123.5(2) . . ?
C2 C1 S1 116.2(2) . . ?
C3 C2 C1 120.4(3) . . ?
C3 C2 H2 119.8 . . ?
C1 C2 H2 119.8 . . ?
C2 C3 C4 120.5(3) . . ?
C2 C3 H3 119.8 . . ?
C4 C3 H3 119.8 . . ?
C5 C4 C3 119.0(3) . . ?
C5 C4 H4 120.5 . . ?
C3 C4 H4 120.5 . . ?
C4 C5 C6 121.4(3) . . ?
C4 C5 H5 119.3 . . ?
C6 C5 H5 119.3 . . ?
C1 C6 C5 118.4(3) . . ?
C1 C6 C7 124.4(2) . . ?
C5 C6 C7 117.2(2) . . ?
O8 C7 C6 119.0(2) . . ?
O8 C7 C9 121.3(3) . . ?
C6 C7 C9 119.6(2) . . ?
C14 C9 C10 116.5(2) . . ?
C14 C9 C7 122.0(2) . . ?
C10 C9 C7 121.4(2) . . ?
C11 C10 C9 122.1(2) . . ?
C11 C10 N25 117.0(2) . . ?
C9 C10 N25 120.9(2) . . ?
C10 C11 C12 119.9(3) . . ?
C10 C11 H11 120.1 . . ?
C12 C11 H11 120.1 . . ?
C13 C12 C11 119.9(3) . . ?
C13 C12 H12 120.0 . . ?
C11 C12 H12 120.0 . . ?
C12 C13 C14 120.7(2) . . ?
C12 C13 H13 119.6 . . ?
C14 C13 H13 119.6 . . ?
C13 C14 C9 120.8(2) . . ?
C13 C14 S1 114.21(19) . . ?
C9 C14 S1 125.0(2) . . ?
C26 N25 C33 112.1(2) . . ?
C26 N25 C10 123.4(2) . . ?
C33 N25 C10 123.8(2) . . ?
O34 C26 N25 125.8(2) . . ?
O34 C26 C27 128.9(2) . . ?
N25 C26 C27 105.4(2) . . ?
C32 C27 C28 121.7(2) . . ?
C32 C27 C26 108.9(2) . . ?
C28 C27 C26 129.3(3) . . ?
C27 C28 C29 117.1(3) . . ?
C27 C28 H28 121.5 . . ?
C29 C28 H28 121.5 . . ?
C30 C29 C28 121.0(3) . . ?
C30 C29 H29 119.5 . . ?
C28 C29 H29 119.5 . . ?
C31 C30 C29 121.6(3) . . ?
C31 C30 H30 119.2 . . ?
C29 C30 H30 119.2 . . ?
C32 C31 C30 117.0(3) . . ?
C32 C31 H31 121.5 . . ?
C30 C31 H31 121.5 . . ?
C27 C32 C31 121.5(2) . . ?
C27 C32 C33 108.3(2) . . ?
C31 C32 C33 130.2(3) . . ?
O35 C33 N25 124.7(2) . . ?
O35 C33 C32 129.9(2) . . ?
N25 C33 C32 105.3(2) . . ?
C64 S2 C51 104.04(13) . . ?
C52 C51 C56 120.9(3) . . ?
C52 C51 S2 115.8(2) . . ?
C56 C51 S2 123.4(2) . . ?
C53 C52 C51 119.8(3) . . ?
C53 C52 H52 120.1 . . ?
C51 C52 H52 120.1 . . ?
C52 C53 C54 120.3(3) . . ?
C52 C53 H53 119.8 . . ?
C54 C53 H53 119.8 . . ?
C55 C54 C53 119.6(3) . . ?
C55 C54 H54 120.2 . . ?
C53 C54 H54 120.2 . . ?
C54 C55 C56 121.6(3) . . ?
C54 C55 H55 119.2 . . ?
C56 C55 H55 119.2 . . ?
C55 C56 C51 117.8(3) . . ?
C55 C56 C57 117.6(2) . . ?
C51 C56 C57 124.6(3) . . ?
O58 C57 C56 118.9(3) . . ?
O58 C57 C59 121.3(3) . . ?
C56 C57 C59 119.8(2) . . ?
C64 C59 C60 116.3(2) . . ?
C64 C59 C57 122.4(3) . . ?
C60 C59 C57 121.3(2) . . ?
C61 C60 C59 122.2(2) . . ?
C61 C60 N65 116.1(2) . . ?
C59 C60 N65 121.7(2) . . ?
C60 C61 C62 119.8(3) . . ?
C60 C61 H61 120.1 . . ?
C62 C61 H61 120.1 . . ?
C63 C62 C61 120.2(3) . . ?
C63 C62 H62 119.9 . . ?
C61 C62 H62 119.9 . . ?
C62 C63 C64 120.0(2) . . ?
C62 C63 H63 120.0 . . ?
C64 C63 H63 120.0 . . ?
C59 C64 C63 121.5(3) . . ?
C59 C64 S2 125.3(2) . . ?
C63 C64 S2 113.1(2) . . ?
C66 N65 C73 112.0(2) . . ?
C66 N65 C60 125.1(2) . . ?
C73 N65 C60 122.6(2) . . ?
O74 C66 N65 125.2(3) . . ?
O74 C66 C67 129.1(2) . . ?
N65 C66 C67 105.7(2) . . ?
C68 C67 C72 121.2(3) . . ?
C68 C67 C66 130.4(3) . . ?
C72 C67 C66 108.4(2) . . ?
C67 C68 C69 117.7(3) . . ?
C67 C68 H68 121.2 . . ?
C69 C68 H68 121.2 . . ?
C70 C69 C68 120.8(3) . . ?
C70 C69 H69 119.6 . . ?
C68 C69 H69 119.6 . . ?
C69 C70 C71 121.5(3) . . ?
C69 C70 H70 119.2 . . ?
C71 C70 H70 119.2 . . ?
C72 C71 C70 117.1(3) . . ?
C72 C71 H71 121.5 . . ?
C70 C71 H71 121.5 . . ?
C71 C72 C67 121.7(3) . . ?
C71 C72 C73 130.1(3) . . ?
C67 C72 C73 108.2(2) . . ?
O75 C73 N65 124.5(3) . . ?
O75 C73 C72 129.8(3) . . ?
N65 C73 C72 105.7(2) . . ?
Cl1A C101 Cl2A 117.4(4) . . ?
Cl1A C101 H10A 108.0 . . ?
Cl2A C101 H10A 108.0 . . ?
Cl1A C101 H10B 108.0 . . ?
Cl2A C101 H10B 108.0 . . ?
H10A C101 H10B 107.2 . . ?
Cl1B C111 Cl2B 126.6(7) . . ?
Cl1B C111 H11A 105.7 . . ?
Cl2B C111 H11A 105.7 . . ?
Cl1B C111 H11B 105.7 . . ?
Cl2B C111 H11B 105.6 . . ?
H11A C111 H11B 106.1 . . ?

loop_
_geom_bond_atom_site_label_1
_geom_bond_atom_site_label_2
_geom_bond_distance
_geom_bond_site_symmetry_2
_geom_bond_publ_flag
S1 C14 1.740(3) . ?
S1 C1 1.741(3) . ?
C1 C6 1.396(4) . ?
C1 C2 1.396(4) . ?
C2 C3 1.369(4) . ?
C2 H2 0.9500 . ?
C3 C4 1.403(5) . ?
C3 H3 0.9500 . ?
C4 C5 1.382(4) . ?
C4 H4 0.9500 . ?
C5 C6 1.403(4) . ?
C5 H5 0.9500 . ?
C6 C7 1.480(4) . ?
C7 O8 1.226(3) . ?
C7 C9 1.490(4) . ?
C9 C14 1.407(3) . ?
C9 C10 1.420(4) . ?
C10 C11 1.375(4) . ?
C10 N25 1.428(3) . ?
C11 C12 1.395(4) . ?
C11 H11 0.9500 . ?
C12 C13 1.367(4) . ?
C12 H12 0.9500 . ?
C13 C14 1.405(4) . ?
C13 H13 0.9500 . ?
N25 C26 1.397(3) . ?
N25 C33 1.413(3) . ?
C26 O34 1.207(3) . ?
C26 C27 1.488(4) . ?
C27 C32 1.383(4) . ?
C27 C28 1.385(4) . ?
C28 C29 1.392(4) . ?
C28 H28 0.9500 . ?
C29 C30 1.390(4) . ?
C29 H29 0.9500 . ?
C30 C31 1.388(4) . ?
C30 H30 0.9500 . ?
C31 C32 1.384(4) . ?
C31 H31 0.9500 . ?
C32 C33 1.486(3) . ?
C33 O35 1.203(3) . ?
S2 C64 1.741(3) . ?
S2 C51 1.742(3) . ?
C51 C52 1.395(4) . ?
C51 C56 1.402(4) . ?
C52 C53 1.378(4) . ?
C52 H52 0.9500 . ?
C53 C54 1.397(4) . ?
C53 H53 0.9500 . ?
C54 C55 1.375(4) . ?
C54 H54 0.9500 . ?
C55 C56 1.401(4) . ?
C55 H55 0.9500 . ?
C56 C57 1.483(4) . ?
C57 O58 1.224(3) . ?
C57 C59 1.491(4) . ?
C59 C64 1.403(4) . ?
C59 C60 1.416(4) . ?
C60 C61 1.377(4) . ?
C60 N65 1.431(3) . ?
C61 C62 1.394(4) . ?
C61 H61 0.9500 . ?
C62 C63 1.367(4) . ?
C62 H62 0.9500 . ?
C63 C64 1.408(4) . ?
C63 H63 0.9500 . ?
N65 C66 1.397(3) . ?
N65 C73 1.402(4) . ?
C66 O74 1.211(4) . ?
C66 C67 1.488(4) . ?
C67 C68 1.380(4) . ?
C67 C72 1.387(4) . ?
C68 C69 1.390(4) . ?
C68 H68 0.9500 . ?
C69 C70 1.389(4) . ?
C69 H69 0.9500 . ?
C70 C71 1.389(4) . ?
C70 H70 0.9500 . ?
C71 C72 1.380(4) . ?
C71 H71 0.9500 . ?
C72 C73 1.488(4) . ?
C73 O75 1.204(3) . ?
C101 Cl1A 1.602(8) . ?
C101 Cl2A 1.766(8) . ?
C101 H10A 0.9900 . ?
C101 H10B 0.9900 . ?
C111 Cl1B 1.555(12) . ?
C111 Cl2B 1.665(12) . ?
C111 H11A 0.9900 . ?
C111 H11B 0.9900 . ?

loop_
_geom_torsion_atom_site_label_1
_geom_torsion_atom_site_label_2
_geom_torsion_atom_site_label_3
_geom_torsion_atom_site_label_4
_geom_torsion
_geom_torsion_site_symmetry_1
_geom_torsion_site_symmetry_2
_geom_torsion_site_symmetry_3
_geom_torsion_site_symmetry_4
_geom_torsion_publ_flag
C14 S1 C1 C6 -10.3(3) . . . . ?
C14 S1 C1 C2 170.9(2) . . . . ?
C6 C1 C2 C3 1.3(5) . . . . ?
S1 C1 C2 C3 -179.9(2) . . . . ?
C1 C2 C3 C4 -0.4(5) . . . . ?
C2 C3 C4 C5 -0.9(5) . . . . ?
C3 C4 C5 C6 1.3(5) . . . . ?
C2 C1 C6 C5 -0.9(4) . . . . ?
S1 C1 C6 C5 -179.6(2) . . . . ?
C2 C1 C6 C7 178.6(3) . . . . ?
S1 C1 C6 C7 0.0(4) . . . . ?
C4 C5 C6 C1 -0.4(4) . . . . ?
C4 C5 C6 C7 -180.0(3) . . . . ?
C1 C6 C7 O8 -170.2(3) . . . . ?
C5 C6 C7 O8 9.4(4) . . . . ?
C1 C6 C7 C9 11.3(4) . . . . ?
C5 C6 C7 C9 -169.1(2) . . . . ?
O8 C7 C9 C14 172.2(3) . . . . ?
C6 C7 C9 C14 -9.3(4) . . . . ?
O8 C7 C9 C10 -9.8(4) . . . . ?
C6 C7 C9 C10 168.7(2) . . . . ?
C14 C9 C10 C11 3.4(4) . . . . ?
C7 C9 C10 C11 -174.8(2) . . . . ?
C14 C9 C10 N25 -177.7(2) . . . . ?
C7 C9 C10 N25 4.1(4) . . . . ?
C9 C10 C11 C12 -1.9(4) . . . . ?
N25 C10 C11 C12 179.2(2) . . . . ?
C10 C11 C12 C13 -1.1(4) . . . . ?
C11 C12 C13 C14 2.4(4) . . . . ?
C12 C13 C14 C9 -0.8(4) . . . . ?
C12 C13 C14 S1 179.0(2) . . . . ?
C10 C9 C14 C13 -2.0(4) . . . . ?
C7 C9 C14 C13 176.1(2) . . . . ?
C10 C9 C14 S1 178.3(2) . . . . ?
C7 C9 C14 S1 -3.6(4) . . . . ?
C1 S1 C14 C13 -167.5(2) . . . . ?
C1 S1 C14 C9 12.2(3) . . . . ?
C11 C10 N25 C26 77.3(3) . . . . ?
C9 C10 N25 C26 -101.7(3) . . . . ?
C11 C10 N25 C33 -113.8(3) . . . . ?
C9 C10 N25 C33 67.3(4) . . . . ?
C33 N25 C26 O34 179.3(3) . . . . ?
C10 N25 C26 O34 -10.6(4) . . . . ?
C33 N25 C26 C27 -1.1(3) . . . . ?
C10 N25 C26 C27 169.0(2) . . . . ?
O34 C26 C27 C32 179.2(3) . . . . ?
N25 C26 C27 C32 -0.3(3) . . . . ?
O34 C26 C27 C28 2.1(5) . . . . ?
N25 C26 C27 C28 -177.4(3) . . . . ?
C32 C27 C28 C29 -1.3(4) . . . . ?
C26 C27 C28 C29 175.4(3) . . . . ?
C27 C28 C29 C30 0.3(4) . . . . ?
C28 C29 C30 C31 1.2(5) . . . . ?
C29 C30 C31 C32 -1.6(4) . . . . ?
C28 C27 C32 C31 0.9(4) . . . . ?
C26 C27 C32 C31 -176.4(3) . . . . ?
C28 C27 C32 C33 178.8(3) . . . . ?
C26 C27 C32 C33 1.5(3) . . . . ?
C30 C31 C32 C27 0.5(4) . . . . ?
C30 C31 C32 C33 -176.9(3) . . . . ?
C26 N25 C33 O35 -175.4(3) . . . . ?
C10 N25 C33 O35 14.5(4) . . . . ?
C26 N25 C33 C32 2.0(3) . . . . ?
C10 N25 C33 C32 -168.1(2) . . . . ?
C27 C32 C33 O35 175.1(3) . . . . ?
C31 C32 C33 O35 -7.2(5) . . . . ?
C27 C32 C33 N25 -2.1(3) . . . . ?
C31 C32 C33 N25 175.6(3) . . . . ?
C64 S2 C51 C52 -179.2(2) . . . . ?
C64 S2 C51 C56 0.7(3) . . . . ?
C56 C51 C52 C53 -1.9(4) . . . . ?
S2 C51 C52 C53 178.0(2) . . . . ?
C51 C52 C53 C54 -0.5(5) . . . . ?
C52 C53 C54 C55 1.7(5) . . . . ?
C53 C54 C55 C56 -0.6(4) . . . . ?
C54 C55 C56 C51 -1.7(4) . . . . ?
C54 C55 C56 C57 176.3(3) . . . . ?
C52 C51 C56 C55 2.9(4) . . . . ?
S2 C51 C56 C55 -177.0(2) . . . . ?
C52 C51 C56 C57 -174.9(3) . . . . ?
S2 C51 C56 C57 5.2(4) . . . . ?
C55 C56 C57 O58 -5.4(4) . . . . ?
C51 C56 C57 O58 172.4(3) . . . . ?
C55 C56 C57 C59 174.7(3) . . . . ?
C51 C56 C57 C59 -7.5(4) . . . . ?
O58 C57 C59 C64 -176.9(3) . . . . ?
C56 C57 C59 C64 2.9(4) . . . . ?
O58 C57 C59 C60 5.0(5) . . . . ?
C56 C57 C59 C60 -175.2(3) . . . . ?
C64 C59 C60 C61 -1.2(4) . . . . ?
C57 C59 C60 C61 177.0(3) . . . . ?
C64 C59 C60 N65 -179.5(2) . . . . ?
C57 C59 C60 N65 -1.3(4) . . . . ?
C59 C60 C61 C62 0.0(4) . . . . ?
N65 C60 C61 C62 178.5(3) . . . . ?
C60 C61 C62 C63 0.6(4) . . . . ?
C61 C62 C63 C64 0.0(4) . . . . ?
C60 C59 C64 C63 1.8(4) . . . . ?
C57 C59 C64 C63 -176.4(3) . . . . ?
C60 C59 C64 S2 -178.4(2) . . . . ?
C57 C59 C64 S2 3.4(4) . . . . ?
C62 C63 C64 C59 -1.3(4) . . . . ?
C62 C63 C64 S2 178.9(2) . . . . ?
C51 S2 C64 C59 -4.9(3) . . . . ?
C51 S2 C64 C63 174.9(2) . . . . ?
C61 C60 N65 C66 102.8(3) . . . . ?
C59 C60 N65 C66 -78.7(4) . . . . ?
C61 C60 N65 C73 -84.5(3) . . . . ?
C59 C60 N65 C73 94.0(3) . . . . ?
C73 N65 C66 O74 -178.1(3) . . . . ?
C60 N65 C66 O74 -4.7(5) . . . . ?
C73 N65 C66 C67 2.7(3) . . . . ?
C60 N65 C66 C67 176.1(2) . . . . ?
O74 C66 C67 C68 0.9(5) . . . . ?
N65 C66 C67 C68 -180.0(3) . . . . ?
O74 C66 C67 C72 179.3(3) . . . . ?
N65 C66 C67 C72 -1.5(3) . . . . ?
C72 C67 C68 C69 0.1(4) . . . . ?
C66 C67 C68 C69 178.3(3) . . . . ?
C67 C68 C69 C70 0.3(5) . . . . ?
C68 C69 C70 C71 -0.3(5) . . . . ?
C69 C70 C71 C72 -0.2(5) . . . . ?
C70 C71 C72 C67 0.6(5) . . . . ?
C70 C71 C72 C73 -178.2(3) . . . . ?
C68 C67 C72 C71 -0.6(5) . . . . ?
C66 C67 C72 C71 -179.2(3) . . . . ?
C68 C67 C72 C73 178.5(3) . . . . ?
C66 C67 C72 C73 -0.1(3) . . . . ?
C66 N65 C73 O75 177.6(3) . . . . ?
C60 N65 C73 O75 4.1(5) . . . . ?
C66 N65 C73 C72 -2.8(3) . . . . ?
C60 N65 C73 C72 -176.3(2) . . . . ?
C71 C72 C73 O75 0.2(6) . . . . ?
C67 C72 C73 O75 -178.7(3) . . . . ?
C71 C72 C73 N65 -179.3(3) . . . . ?
C67 C72 C73 N65 1.7(3) . . . . ?
